data_7015152
loop_
_publ_author_name
'Lobana, Tarlok Singh'
'Kumari, Poonam'
'Sharma, Rekha'
'Castineiras, Alfonso'
'Butcher, Ray Jay'
'Akitsu, Takashiro'
'Aritake, Yoshikazu'

_publ_section_title
;
 Thiosemicarbazone derivatives of nickel and copper: the unprecedented
 coordination of furan ring in octahedral nickel(II) and of
 triphenylphosphine in three-coordinate copper(I) complexes.
;
_journal_issue 13
_journal_name_full 'Dalton transactions (Cambridge, England : 2003)'
_journal_page_first 3219
_journal_page_last 3228
_journal_paper_doi 10.1039/c0dt01291b
_journal_volume 40
_journal_year 2011
_chemical_formula_moiety 'C16 H20 N6 Ni O2 S2'
_chemical_formula_sum 'C16 H20 N6 Ni O2 S2'
_chemical_formula_weight 451.21
_chemical_name_systematic
;
?
;
_space_group_IT_number 33
_symmetry_cell_setting orthorhombic
_symmetry_space_group_name_Hall 'P 2c -2n'
_symmetry_space_group_name_H-M 'P n a 21'
_atom_sites_solution_hydrogens difmap
_atom_sites_solution_primary direct
_atom_sites_solution_secondary difmap
_audit_creation_method SHELXL-97
_cell_angle_alpha 90.00
_cell_angle_beta 90.00
_cell_angle_gamma 90.00
_cell_formula_units_Z 4
_cell_length_a 17.7919(7)
_cell_length_b 8.5738(3)
_cell_length_c 12.8045(4)
_cell_measurement_reflns_used 1878
_cell_measurement_temperature 100(2)
_cell_measurement_theta_max 26.353
_cell_measurement_theta_min 2.637
_cell_volume 1953.25(12)
_computing_cell_refinement 'APEX2 Software (Bruker, 2005)'
_computing_data_collection 'APEX2 Software (Bruker, 2005)'
_computing_data_reduction 'APEX2 Software (Bruker, 2005)'
_computing_molecular_graphics 'PLATON (Spek, 2004)'
_computing_publication_material 'SHELXL-97 (Sheldrick, 1997)'
_computing_structure_refinement 'SHELXL-97 (Sheldrick, 1997)'
_computing_structure_solution 'SHELXS-97 (Sheldrick, 1990)'
_diffrn_ambient_temperature 100(2)
_diffrn_measured_fraction_theta_full 1.000
_diffrn_measured_fraction_theta_max 1.000
_diffrn_measurement_device_type 'Bruker X8 KappaAPEXII'
_diffrn_measurement_method 'omega and phi scans'
_diffrn_radiation_monochromator graphite
_diffrn_radiation_source 'fine-focus sealed tube'
_diffrn_radiation_type MoK\a
_diffrn_radiation_wavelength 0.71073
_diffrn_reflns_av_R_equivalents 0.0469
_diffrn_reflns_av_sigmaI/netI 0.0174
_diffrn_reflns_limit_h_max 22
_diffrn_reflns_limit_h_min 0
_diffrn_reflns_limit_k_max 10
_diffrn_reflns_limit_k_min 0
_diffrn_reflns_limit_l_max 16
_diffrn_reflns_limit_l_min -16
_diffrn_reflns_number 84118
_diffrn_reflns_theta_full 26.41
_diffrn_reflns_theta_max 26.41
_diffrn_reflns_theta_min 2.29
_diffrn_standards_decay_% 0
_exptl_absorpt_coefficient_mu 1.231
_exptl_absorpt_correction_T_max 0.7908
_exptl_absorpt_correction_T_min 0.7649
_exptl_absorpt_correction_type empirical
_exptl_absorpt_process_details SADABS
_exptl_crystal_colour brown
_exptl_crystal_density_diffrn 1.534
_exptl_crystal_density_method 'not measured'
_exptl_crystal_description prism
_exptl_crystal_F_000 936
_exptl_crystal_size_max 0.23
_exptl_crystal_size_mid 0.23
_exptl_crystal_size_min 0.20
_refine_diff_density_max 0.186
_refine_diff_density_min -0.188
_refine_diff_density_rms 0.036
_refine_ls_abs_structure_details 'Flack H D (1983), Acta Cryst. A39, 876-881'
_refine_ls_abs_structure_Flack 0.004(7)
_refine_ls_extinction_method none
_refine_ls_goodness_of_fit_ref 1.040
_refine_ls_hydrogen_treatment constr
_refine_ls_matrix_type full
_refine_ls_number_parameters 245
_refine_ls_number_reflns 4000
_refine_ls_number_restraints 1
_refine_ls_restrained_S_all 1.040
_refine_ls_R_factor_all 0.0167
_refine_ls_R_factor_gt 0.0161
_refine_ls_shift/su_max 0.000
_refine_ls_shift/su_mean 0.000
_refine_ls_structure_factor_coef Fsqd
_refine_ls_weighting_details 'calc w=1/[\s^2^(Fo^2^)+(0.0215P)^2^+0.2995P] where P=(Fo^2^+2Fc^2^)/3'
_refine_ls_weighting_scheme calc
_refine_ls_wR_factor_gt 0.0388
_refine_ls_wR_factor_ref 0.0391
_reflns_number_gt 3888
_reflns_number_total 4000
_reflns_threshold_expression >2sigma(I)
_cod_data_source_file c0dt01291b.txt
_cod_data_source_block 1
_cod_depositor_comments
;
The following automatic conversions were performed:
'_symmetry_cell_setting' value 'Orthorhombic' changed to 'orthorhombic'
according to '/home/saulius/struct/CIF-dictionaries/cif_core.dic'
dictionary named 'cif_core.dic' version 2.4.1 from
2010-06-29.

'_exptl_absorpt_correction_type' value 'Empirical' changed to
'empirical' according to
'/home/saulius/struct/CIF-dictionaries/cif_core.dic' dictionary named
'cif_core.dic' version 2.4.1 from 2010-06-29.

Automatic conversion script
Id: cif_fix_enum 1555 2011-01-17 13:19:09Z saulius 
;
_cod_database_code 7015152

loop_
_symmetry_equiv_pos_as_xyz
'x, y, z'
'-x, -y, z+1/2'
'-x+1/2, y+1/2, z+1/2'
'x+1/2, -y+1/2, z'

loop_
_atom_site_label
_atom_site_type_symbol
_atom_site_fract_x
_atom_site_fract_y
_atom_site_fract_z
_atom_site_U_iso_or_equiv
_atom_site_adp_type
_atom_site_occupancy
_atom_site_symmetry_multiplicity
_atom_site_calc_flag
_atom_site_refinement_flags
_atom_site_disorder_assembly
_atom_site_disorder_group
Ni1 Ni 0.094781(9) 0.369605(19) 0.298606(17) 0.01008(5) Uani 1 1 d . . .
S1 S 0.11858(2) 0.21895(4) 0.15246(3) 0.01268(8) Uani 1 1 d . . .
S2 S 0.18165(2) 0.26782(4) 0.41444(3) 0.01333(8) Uani 1 1 d . . .
O11 O 0.06532(6) 0.61100(12) 0.37670(9) 0.0161(2) Uani 1 1 d . . .
O21 O -0.02187(6) 0.44329(12) 0.23455(8) 0.0158(2) Uani 1 1 d . . .
N12 N 0.15670(6) 0.52987(14) 0.22204(10) 0.0115(2) Uani 1 1 d . . .
N13 N 0.20563(7) 0.48327(14) 0.14414(10) 0.0146(3) Uani 1 1 d . . .
N14 N 0.23437(8) 0.29079(15) 0.03001(11) 0.0209(3) Uani 1 1 d . . .
H14A H 0.2665 0.3505 0.0100 0.025 Uiso 1 1 d R . .
N22 N 0.01920(7) 0.27009(14) 0.39544(9) 0.0097(3) Uani 1 1 d . . .
N23 N 0.04073(7) 0.19332(14) 0.48534(9) 0.0108(2) Uani 1 1 d . . .
N24 N 0.13986(7) 0.10076(15) 0.57850(10) 0.0162(3) Uani 1 1 d . . .
H24A H 0.1823 0.0922 0.5858 0.019 Uiso 1 1 d R . .
C11 C 0.01160(9) 0.68498(19) 0.43599(12) 0.0177(3) Uani 1 1 d . . .
H11 H -0.0214 0.6186 0.4783 0.021 Uiso 1 1 d R . .
C12 C 0.01661(9) 0.83923(19) 0.42505(13) 0.0195(3) Uani 1 1 d . . .
H12 H -0.0097 0.9134 0.4599 0.023 Uiso 1 1 d R . .
C13 C 0.07714(9) 0.86798(18) 0.35410(13) 0.0177(3) Uani 1 1 d . . .
H13 H 0.0963 0.9626 0.3318 0.021 Uiso 1 1 d R . .
C14 C 0.10442(8) 0.72692(18) 0.32534(11) 0.0134(3) Uani 1 1 d . . .
C15 C 0.15789(8) 0.67636(17) 0.24776(12) 0.0125(3) Uani 1 1 d . . .
C16 C 0.18981(8) 0.34114(17) 0.10851(12) 0.0134(3) Uani 1 1 d . . .
C17 C 0.22223(11) 0.14895(19) -0.02846(14) 0.0239(4) Uani 1 1 d . . .
H17A H 0.2133 0.0614 0.0242 0.036 Uiso 1 1 d R . .
H17B H 0.1808 0.1579 -0.0742 0.036 Uiso 1 1 d R . .
H17C H 0.2664 0.1230 -0.0551 0.036 Uiso 1 1 d R . .
C18 C 0.21025(9) 0.79414(18) 0.20215(12) 0.0168(3) Uani 1 1 d . . .
H18A H 0.2154 0.7750 0.1313 0.025 Uiso 1 1 d R . .
H18B H 0.2602 0.7821 0.2330 0.025 Uiso 1 1 d R . .
H18C H 0.1979 0.8933 0.2189 0.025 Uiso 1 1 d R . .
C21 C -0.05661(9) 0.51740(19) 0.15279(13) 0.0206(3) Uani 1 1 d . . .
H21 H -0.0225 0.5856 0.1129 0.025 Uiso 1 1 d R . .
C22 C -0.13063(10) 0.49090(19) 0.15524(14) 0.0231(4) Uani 1 1 d . . .
H22 H -0.1655 0.5238 0.1126 0.028 Uiso 1 1 d R . .
C23 C -0.14512(9) 0.39553(19) 0.24454(13) 0.0185(3) Uani 1 1 d . . .
H23 H -0.1888 0.3597 0.2691 0.022 Uiso 1 1 d R . .
C24 C -0.07744(8) 0.36903(16) 0.29041(15) 0.0134(3) Uani 1 1 d . . .
C25 C -0.05315(8) 0.28492(17) 0.38202(12) 0.0122(3) Uani 1 1 d . . .
C26 C 0.11442(9) 0.18299(17) 0.49615(12) 0.0121(3) Uani 1 1 d . . .
C27 C 0.09106(9) 0.0360(2) 0.65847(14) 0.0218(4) Uani 1 1 d . . .
H27A H 0.1211 -0.0122 0.7102 0.033 Uiso 1 1 d R . .
H27B H 0.0624 0.1183 0.6925 0.033 Uiso 1 1 d R . .
H27C H 0.0599 -0.0413 0.6321 0.033 Uiso 1 1 d R . .
C28 C -0.11103(9) 0.2267(2) 0.45662(14) 0.0217(4) Uani 1 1 d . . .
H28A H -0.0953 0.1552 0.4955 0.032 Uiso 1 1 d R . .
H28B H -0.1239 0.3079 0.5052 0.032 Uiso 1 1 d R . .
H28C H -0.1557 0.2066 0.4300 0.032 Uiso 1 1 d R . .

loop_
_atom_site_aniso_label
_atom_site_aniso_U_11
_atom_site_aniso_U_22
_atom_site_aniso_U_33
_atom_site_aniso_U_23
_atom_site_aniso_U_13
_atom_site_aniso_U_12
Ni1 0.00886(8) 0.01053(8) 0.01084(8) 0.00023(8) 0.00195(8) -0.00060(7)
S1 0.01217(17) 0.01237(18) 0.01350(17) -0.00164(16) 0.00218(15) -0.00222(14)
S2 0.00791(17) 0.01757(19) 0.01449(18) -0.00007(16) 0.00005(14) -0.00067(14)
O11 0.0176(6) 0.0124(5) 0.0182(5) -0.0003(4) 0.0078(5) -0.0015(4)
O21 0.0129(5) 0.0190(6) 0.0155(5) 0.0064(4) 0.0019(4) 0.0025(4)
N12 0.0100(6) 0.0118(6) 0.0128(6) -0.0002(5) 0.0025(5) -0.0001(5)
N13 0.0137(6) 0.0138(6) 0.0163(6) -0.0012(5) 0.0063(5) -0.0007(5)
N14 0.0205(7) 0.0158(7) 0.0265(7) -0.0049(6) 0.0145(6) -0.0052(6)
N22 0.0088(6) 0.0092(6) 0.0112(6) 0.0003(5) 0.0001(5) 0.0006(5)
N23 0.0108(6) 0.0106(6) 0.0110(6) 0.0022(5) -0.0005(5) -0.0001(5)
N24 0.0110(6) 0.0200(7) 0.0175(7) 0.0040(6) -0.0037(5) 0.0009(5)
C11 0.0178(8) 0.0184(8) 0.0169(8) -0.0029(6) 0.0080(6) 0.0002(6)
C12 0.0214(8) 0.0175(8) 0.0195(8) -0.0052(7) 0.0067(7) 0.0016(6)
C13 0.0205(8) 0.0121(8) 0.0205(9) -0.0030(7) 0.0034(7) -0.0019(6)
C14 0.0146(8) 0.0130(7) 0.0127(8) 0.0009(5) 0.0003(6) -0.0032(6)
C15 0.0113(7) 0.0124(7) 0.0137(7) 0.0000(6) -0.0017(6) -0.0013(6)
C16 0.0135(7) 0.0126(8) 0.0141(7) 0.0020(6) 0.0010(6) 0.0002(6)
C17 0.0273(9) 0.0203(9) 0.0242(9) -0.0081(7) 0.0110(7) 0.0007(7)
C18 0.0176(8) 0.0144(8) 0.0182(8) -0.0003(6) 0.0045(6) -0.0031(6)
C21 0.0251(9) 0.0216(8) 0.0151(7) 0.0072(7) 0.0030(7) 0.0096(7)
C22 0.0240(9) 0.0257(9) 0.0195(8) 0.0022(8) -0.0027(7) 0.0115(7)
C23 0.0113(7) 0.0221(8) 0.0222(8) 0.0032(7) -0.0016(7) 0.0054(6)
C24 0.0112(6) 0.0127(6) 0.0165(7) -0.0001(6) 0.0007(7) 0.0011(5)
C25 0.0101(7) 0.0120(7) 0.0144(7) 0.0003(6) 0.0007(6) 0.0004(6)
C26 0.0137(7) 0.0096(7) 0.0132(7) -0.0034(6) 0.0011(6) 0.0003(6)
C27 0.0216(8) 0.0254(9) 0.0184(8) 0.0085(7) -0.0016(7) -0.0007(7)
C28 0.0104(7) 0.0273(10) 0.0273(9) 0.0130(8) 0.0025(7) 0.0007(7)

loop_
_atom_type_symbol
_atom_type_description
_atom_type_scat_dispersion_real
_atom_type_scat_dispersion_imag
_atom_type_scat_source
Ni Ni 0.3393 1.1124 'International Tables Vol C Tables 4.2.6.8 and 6.1.1.4'
S S 0.1246 0.1234 'International Tables Vol C Tables 4.2.6.8 and 6.1.1.4'
O O 0.0106 0.0060 'International Tables Vol C Tables 4.2.6.8 and 6.1.1.4'
N N 0.0061 0.0033 'International Tables Vol C Tables 4.2.6.8 and 6.1.1.4'
C C 0.0033 0.0016 'International Tables Vol C Tables 4.2.6.8 and 6.1.1.4'
H H 0.0000 0.0000 'International Tables Vol C Tables 4.2.6.8 and 6.1.1.4'

loop_
_geom_angle_atom_site_label_1
_geom_angle_atom_site_label_2
_geom_angle_atom_site_label_3
_geom_angle
_geom_angle_site_symmetry_1
_geom_angle_site_symmetry_3
_geom_angle_publ_flag
N12 Ni1 N22 162.01(5) . . y
N12 Ni1 S1 83.52(4) . . y
N22 Ni1 S1 112.51(3) . . y
N12 Ni1 S2 101.76(4) . . y
N22 Ni1 S2 83.79(4) . . y
S1 Ni1 S2 100.706(15) . . y
N12 Ni1 O21 97.55(4) . . y
N22 Ni1 O21 74.70(4) . . y
S1 Ni1 O21 91.71(3) . . y
S2 Ni1 O21 158.04(3) . . y
N12 Ni1 O11 74.30(4) . . y
N22 Ni1 O11 87.84(4) . . y
S1 Ni1 O11 150.94(3) . . y
S2 Ni1 O11 101.99(3) . . y
O21 Ni1 O11 73.26(4) . . y
C16 S1 Ni1 93.37(5) . . ?
C26 S2 Ni1 94.79(5) . . ?
C11 O11 C14 106.33(11) . . ?
C11 O11 Ni1 142.50(9) . . ?
C14 O11 Ni1 108.55(8) . . ?
C21 O21 C24 106.68(12) . . ?
C21 O21 Ni1 143.06(10) . . ?
C24 O21 Ni1 109.46(9) . . ?
C15 N12 N13 116.88(12) . . ?
C15 N12 Ni1 123.02(10) . . ?
N13 N12 Ni1 119.86(9) . . ?
C16 N13 N12 112.25(12) . . ?
C16 N14 C17 124.54(13) . . ?
C16 N14 H14A 116.6 . . ?
C17 N14 H14A 118.3 . . ?
C25 N22 N23 115.48(12) . . ?
C25 N22 Ni1 122.35(10) . . ?
N23 N22 Ni1 121.93(9) . . ?
C26 N23 N22 113.25(12) . . ?
C26 N24 C27 123.43(13) . . ?
C26 N24 H24A 118.6 . . ?
C27 N24 H24A 117.9 . . ?
C12 C11 O11 110.67(14) . . ?
C12 C11 H11 132.4 . . ?
O11 C11 H11 117.0 . . ?
C11 C12 C13 106.75(14) . . ?
C11 C12 H12 127.5 . . ?
C13 C12 H12 125.5 . . ?
C14 C13 C12 106.78(14) . . ?
C14 C13 H13 124.6 . . ?
C12 C13 H13 128.6 . . ?
C13 C14 O11 109.44(13) . . ?
C13 C14 C15 133.81(15) . . ?
O11 C14 C15 116.38(13) . . ?
N12 C15 C14 117.04(13) . . ?
N12 C15 C18 124.42(14) . . ?
C14 C15 C18 118.54(13) . . ?
N13 C16 N14 115.05(13) . . ?
N13 C16 S1 126.51(12) . . ?
N14 C16 S1 118.44(11) . . ?
N14 C17 H17A 107.5 . . ?
N14 C17 H17B 111.7 . . ?
H17A C17 H17B 110.3 . . ?
N14 C17 H17C 106.2 . . ?
H17A C17 H17C 102.0 . . ?
H17B C17 H17C 118.3 . . ?
C15 C18 H18A 109.0 . . ?
C15 C18 H18B 109.7 . . ?
H18A C18 H18B 106.7 . . ?
C15 C18 H18C 113.0 . . ?
H18A C18 H18C 115.0 . . ?
H18B C18 H18C 103.0 . . ?
C22 C21 O21 110.33(14) . . ?
C22 C21 H21 136.0 . . ?
O21 C21 H21 113.1 . . ?
C21 C22 C23 107.08(15) . . ?
C21 C22 H22 129.0 . . ?
C23 C22 H22 123.9 . . ?
C24 C23 C22 106.36(14) . . ?
C24 C23 H23 124.1 . . ?
C22 C23 H23 129.5 . . ?
C23 C24 O21 109.55(15) . . ?
C23 C24 C25 134.45(15) . . ?
O21 C24 C25 115.99(13) . . ?
N22 C25 C24 116.83(13) . . ?
N22 C25 C28 124.36(14) . . ?
C24 C25 C28 118.77(13) . . ?
N23 C26 N24 116.78(14) . . ?
N23 C26 S2 126.05(12) . . ?
N24 C26 S2 117.16(11) . . ?
N24 C27 H27A 108.8 . . ?
N24 C27 H27B 110.6 . . ?
H27A C27 H27B 107.4 . . ?
N24 C27 H27C 111.9 . . ?
H27A C27 H27C 106.3 . . ?
H27B C27 H27C 111.6 . . ?
C25 C28 H28A 113.2 . . ?
C25 C28 H28B 109.7 . . ?
H28A C28 H28B 103.0 . . ?
C25 C28 H28C 116.1 . . ?
H28A C28 H28C 112.9 . . ?
H28B C28 H28C 100.1 . . ?

loop_
_geom_bond_atom_site_label_1
_geom_bond_atom_site_label_2
_geom_bond_distance
_geom_bond_site_symmetry_2
_geom_bond_publ_flag
Ni1 N12 2.0157(12) . y
Ni1 N22 2.0184(12) . y
Ni1 S1 2.3129(4) . y
Ni1 S2 2.3131(4) . y
Ni1 O21 2.3193(10) . y
Ni1 O11 2.3576(11) . y
S1 C16 1.7380(15) . ?
S2 C26 1.7478(16) . ?
O11 C11 1.3756(18) . ?
O11 C14 1.3800(18) . ?
O21 C21 1.3718(19) . ?
O21 C24 1.3764(18) . ?
N12 C15 1.2986(19) . ?
N12 N13 1.3829(17) . ?
N13 C16 1.3313(19) . ?
N14 C16 1.351(2) . ?
N14 C17 1.444(2) . ?
N14 H14A 0.8084 . ?
N22 C25 1.3047(19) . ?
N22 N23 1.3803(17) . ?
N23 C26 1.3212(19) . ?
N24 C26 1.347(2) . ?
N24 C27 1.453(2) . ?
N24 H24A 0.7646 . ?
C11 C12 1.333(2) . ?
C11 H11 0.9807 . ?
C12 C13 1.430(2) . ?
C12 H12 0.9071 . ?
C13 C14 1.354(2) . ?
C13 H13 0.9250 . ?
C14 C15 1.442(2) . ?
C15 C18 1.493(2) . ?
C17 H17A 1.0217 . ?
C17 H17B 0.9438 . ?
C17 H17C 0.8859 . ?
C18 H18A 0.9260 . ?
C18 H18B 0.9775 . ?
C18 H18C 0.9039 . ?
C21 C22 1.337(2) . ?
C21 H21 0.9861 . ?
C22 C23 1.429(2) . ?
C22 H22 0.8729 . ?
C23 C24 1.359(2) . ?
C23 H23 0.8927 . ?
C24 C25 1.443(2) . ?
C25 C28 1.491(2) . ?
C27 H27A 0.9457 . ?
C27 H27B 0.9740 . ?
C27 H27C 0.9280 . ?
C28 H28A 0.8379 . ?
C28 H28B 0.9618 . ?
C28 H28C 0.8825 . ?

loop_
_geom_hbond_atom_site_label_D
_geom_hbond_atom_site_label_H
_geom_hbond_atom_site_label_A
_geom_hbond_distance_DH
_geom_hbond_distance_HA
_geom_hbond_distance_DA
_geom_hbond_angle_DHA
_geom_hbond_site_symmetry_A
N24 H24A N13 0.76 2.32 3.0460(18) 157.6 3_545

loop_
_geom_torsion_atom_site_label_1
_geom_torsion_atom_site_label_2
_geom_torsion_atom_site_label_3
_geom_torsion_atom_site_label_4
_geom_torsion
_geom_torsion_site_symmetry_1
_geom_torsion_site_symmetry_2
_geom_torsion_site_symmetry_3
_geom_torsion_site_symmetry_4
_geom_torsion_publ_flag
N12 Ni1 S1 C16 14.49(6) . . . . ?
N22 Ni1 S1 C16 -173.97(6) . . . . ?
S2 Ni1 S1 C16 -86.31(5) . . . . ?
O21 Ni1 S1 C16 111.90(6) . . . . ?
O11 Ni1 S1 C16 54.56(8) . . . . ?
N12 Ni1 S2 C26 162.79(6) . . . . ?
N22 Ni1 S2 C26 0.13(6) . . . . ?
S1 Ni1 S2 C26 -111.68(5) . . . . ?
O21 Ni1 S2 C26 11.69(9) . . . . ?
O11 Ni1 S2 C26 86.58(6) . . . . ?
N12 Ni1 O11 C11 159.40(17) . . . . ?
N22 Ni1 O11 C11 -18.40(16) . . . . ?
S1 Ni1 O11 C11 117.76(15) . . . . ?
S2 Ni1 O11 C11 -101.58(16) . . . . ?
O21 Ni1 O11 C11 56.27(16) . . . . ?
N12 Ni1 O11 C14 1.82(9) . . . . ?
N22 Ni1 O11 C14 -175.98(9) . . . . ?
S1 Ni1 O11 C14 -39.82(12) . . . . ?
S2 Ni1 O11 C14 100.84(9) . . . . ?
O21 Ni1 O11 C14 -101.31(9) . . . . ?
N12 Ni1 O21 C21 23.66(17) . . . . ?
N22 Ni1 O21 C21 -172.92(17) . . . . ?
S1 Ni1 O21 C21 -60.03(17) . . . . ?
S2 Ni1 O21 C21 175.15(13) . . . . ?
O11 Ni1 O21 C21 94.70(17) . . . . ?
N12 Ni1 O21 C24 -168.80(10) . . . . ?
N22 Ni1 O21 C24 -5.38(9) . . . . ?
S1 Ni1 O21 C24 107.52(9) . . . . ?
S2 Ni1 O21 C24 -17.30(15) . . . . ?
O11 Ni1 O21 C24 -97.76(10) . . . . ?
N22 Ni1 N12 C15 10.8(2) . . . . ?
S1 Ni1 N12 C15 164.75(12) . . . . ?
S2 Ni1 N12 C15 -95.61(12) . . . . ?
O21 Ni1 N12 C15 73.88(12) . . . . ?
O11 Ni1 N12 C15 3.70(11) . . . . ?
N22 Ni1 N12 N13 -175.00(13) . . . . ?
S1 Ni1 N12 N13 -21.09(10) . . . . ?
S2 Ni1 N12 N13 78.54(10) . . . . ?
O21 Ni1 N12 N13 -111.96(10) . . . . ?
O11 Ni1 N12 N13 177.86(11) . . . . ?
C15 N12 N13 C16 -167.03(13) . . . . ?
Ni1 N12 N13 C16 18.46(16) . . . . ?
N12 Ni1 N22 C25 67.4(2) . . . . ?
S1 Ni1 N22 C25 -84.37(12) . . . . ?
S2 Ni1 N22 C25 176.59(12) . . . . ?
O21 Ni1 N22 C25 1.04(11) . . . . ?
O11 Ni1 N22 C25 74.27(12) . . . . ?
N12 Ni1 N22 N23 -106.83(17) . . . . ?
S1 Ni1 N22 N23 101.40(10) . . . . ?
S2 Ni1 N22 N23 2.36(10) . . . . ?
O21 Ni1 N22 N23 -173.18(11) . . . . ?
O11 Ni1 N22 N23 -99.95(10) . . . . ?
C25 N22 N23 C26 -179.17(13) . . . . ?
Ni1 N22 N23 C26 -4.57(16) . . . . ?
C14 O11 C11 C12 -1.07(18) . . . . ?
Ni1 O11 C11 C12 -158.93(12) . . . . ?
O11 C11 C12 C13 0.16(19) . . . . ?
C11 C12 C13 C14 0.83(19) . . . . ?
C12 C13 C14 O11 -1.50(18) . . . . ?
C12 C13 C14 C15 171.05(16) . . . . ?
C11 O11 C14 C13 1.60(17) . . . . ?
Ni1 O11 C14 C13 167.60(11) . . . . ?
C11 O11 C14 C15 -172.41(13) . . . . ?
Ni1 O11 C14 C15 -6.41(15) . . . . ?
N13 N12 C15 C14 177.06(12) . . . . ?
Ni1 N12 C15 C14 -8.62(19) . . . . ?
N13 N12 C15 C18 -2.6(2) . . . . ?
Ni1 N12 C15 C18 171.70(11) . . . . ?
C13 C14 C15 N12 -162.23(17) . . . . ?
O11 C14 C15 N12 9.9(2) . . . . ?
C13 C14 C15 C18 17.5(3) . . . . ?
O11 C14 C15 C18 -170.37(13) . . . . ?
N12 N13 C16 N14 178.14(13) . . . . ?
N12 N13 C16 S1 -1.47(19) . . . . ?
C17 N14 C16 N13 -172.52(15) . . . . ?
C17 N14 C16 S1 7.1(2) . . . . ?
Ni1 S1 C16 N13 -12.02(14) . . . . ?
Ni1 S1 C16 N14 168.38(12) . . . . ?
C24 O21 C21 C22 -0.62(18) . . . . ?
Ni1 O21 C21 C22 167.12(12) . . . . ?
O21 C21 C22 C23 0.74(19) . . . . ?
C21 C22 C23 C24 -0.58(19) . . . . ?
C22 C23 C24 O21 0.21(18) . . . . ?
C22 C23 C24 C25 179.22(17) . . . . ?
C21 O21 C24 C23 0.23(18) . . . . ?
Ni1 O21 C24 C23 -171.99(11) . . . . ?
C21 O21 C24 C25 -178.98(13) . . . . ?
Ni1 O21 C24 C25 8.79(16) . . . . ?
N23 N22 C25 C24 178.09(12) . . . . ?
Ni1 N22 C25 C24 3.52(19) . . . . ?
N23 N22 C25 C28 0.6(2) . . . . ?
Ni1 N22 C25 C28 -173.95(12) . . . . ?
C23 C24 C25 N22 172.35(17) . . . . ?
O21 C24 C25 N22 -8.7(2) . . . . ?
C23 C24 C25 C28 -10.0(3) . . . . ?
O21 C24 C25 C28 168.92(14) . . . . ?
N22 N23 C26 N24 -175.80(12) . . . . ?
N22 N23 C26 S2 4.96(18) . . . . ?
C27 N24 C26 N23 -5.3(2) . . . . ?
C27 N24 C26 S2 174.05(12) . . . . ?
Ni1 S2 C26 N23 -2.90(13) . . . . ?
Ni1 S2 C26 N24 177.86(11) . . . . ?
